data_2002264
loop_
_publ_author_name
'Lehmann, U'
'Mueller-Buschbaum, Hk'

_publ_section_title
;
Einkristalle von Co Nb O4 mit Al Nb O4-Struktur
;
_journal_name_full
;
Zeitschrift fuer Anorganische und Allgemeine Chemie
;
_journal_page_first 85
_journal_page_last 88
_journal_paper_doi 10.1002/zaac.19804710109
_journal_volume 471
_journal_year 1980
_chemical_formula_structural 'Co (Nb O4)'
_chemical_formula_sum 'Co Nb O4'
_chemical_name_systematic 'Cobalt(III) niobate'
_space_group_IT_number 12
_symmetry_cell_setting monoclinic
_symmetry_Int_Tables_number 12
_symmetry_space_group_name_Hall '-C 2y'
_symmetry_space_group_name_H-M 'C 1 2/m 1'
_cell_angle_alpha 90
_cell_angle_beta 107.6
_cell_angle_gamma 90
_cell_formula_units_Z 4
_cell_length_a 12.129
_cell_length_b 3.749
_cell_length_c 6.512
_cell_volume 282.3
_refine_ls_R_factor_all 0.095
_cod_database_code 2002264

loop_
_symmetry_equiv_pos_as_xyz
x,y,z
x,-y,z
-x,-y,-z
-x,y,-z
1/2+x,1/2+y,z
1/2+x,1/2-y,z
1/2-x,1/2-y,-z
1/2-x,1/2+y,-z

loop_
_atom_site_label
_atom_site_type_symbol
_atom_site_symmetry_multiplicity
_atom_site_Wyckoff_symbol
_atom_site_fract_x
_atom_site_fract_y
_atom_site_fract_z
_atom_site_occupancy
_atom_site_attached_hydrogens
_atom_site_calc_flag
Co1 Co3+ 4 i 0.1947 0. 0.8002 1. 0 d
Nb1 Nb5+ 4 i 0.1026 0. 0.2322 1. 0 d
O1 O2- 4 i 0.263 0. 0.143 1. 0 d
O2 O2- 4 i 0.36 0. 0.798 1. 0 d
O3 O2- 4 i 0.059 0. 0.867 1. 0 d
O4 O2- 4 i 0.137 0. 0.512 1. 0 d

loop_
_atom_type_symbol
_atom_type_oxidation_number
Co3+ 3.000
Nb5+ 5.000
O2- -2.000
